data_7241203
loop_
_publ_author_name
'Asano, Akiko'
'Minoura, Katsuhiko'
'Kojima, Yuki'
'Yoshii, Taishi'
'Ito, Ryoya'
'Yamada, Takeshi'
'Kato, Takuma'
'Doi, Mitsunobu'

_publ_section_title
;
 NMR-based quantitative studies of the conformational equilibrium between
 their square and folded forms of ascidiacyclamide and its analogues
;
_journal_issue 55
_journal_name_full 'RSC Advances'
_journal_page_first 33317
_journal_page_last 33326
_journal_paper_doi 10.1039/D0RA07396B
_journal_volume 10
_journal_year 2020
_chemical_absolute_configuration rm
_chemical_compound_source synthesis
_chemical_formula_moiety 'C36 H52 N8 O6 S2, 2(C3 H7 N O)'
_chemical_formula_sum 'C42 H66 N10 O8 S2'
_chemical_formula_weight 903.17
_chemical_name_systematic
; 
 cyclo(Tle-Oxz-D-Val-Thz-Ile-Oxz-D-Val-Thz).DMF 
;
_space_group_IT_number 5
_space_group_name_Hall 'C 2y'
_space_group_name_H-M_alt 'C 1 2 1'
_symmetry_cell_setting monoclinic
_symmetry_space_group_name_H-M 'C 1 2 1'
_atom_sites_solution_hydrogens geom
_atom_sites_solution_primary direct
_atom_sites_solution_secondary difmap
_audit_creation_method SHELXL-97
_audit_update_record
;
2020-06-02 deposited with the CCDC.	2020-09-03 downloaded from the CCDC.
;
_cell_angle_alpha 90.00
_cell_angle_beta 102.303(2)
_cell_angle_gamma 90.00
_cell_formula_units_Z 2
_cell_length_a 15.917(3)
_cell_length_b 12.1964(19)
_cell_length_c 12.962(2)
_cell_measurement_reflns_used 6074
_cell_measurement_temperature 240(2)
_cell_measurement_theta_max 28.26
_cell_measurement_theta_min 2.49
_cell_volume 2458.5(7)
_computing_cell_refinement 'SAINT-PLUS (Bruker, 1998)'
_computing_data_collection 'SMART (Bruker, 1998)'
_computing_data_reduction 'SAINT-PLUS (Bruker, 1998)'
_computing_molecular_graphics 'PLATON (Spek, 2009)'
_computing_structure_refinement 'SHELXL-97 (Sheldrick, 2008)'
_computing_structure_solution 'SHELXS-97 (Sheldrick, 2008)'
_diffrn_ambient_temperature 240(2)
_diffrn_detector_area_resol_mean 8.366
_diffrn_measured_fraction_theta_full 0.994
_diffrn_measured_fraction_theta_max 0.994
_diffrn_measurement_device_type 'CCD (Bruker APEX)'
_diffrn_measurement_method \w-scan
_diffrn_radiation_monochromator 'conforcal (Bruker Montel)'
_diffrn_radiation_source 'rotating anode (M18XCE)'
_diffrn_radiation_type MoK\a
_diffrn_radiation_wavelength 0.71073
_diffrn_reflns_av_R_equivalents 0.0366
_diffrn_reflns_av_sigmaI/netI 0.0490
_diffrn_reflns_limit_h_max 19
_diffrn_reflns_limit_h_min -19
_diffrn_reflns_limit_k_max 15
_diffrn_reflns_limit_k_min -15
_diffrn_reflns_limit_l_max 16
_diffrn_reflns_limit_l_min -16
_diffrn_reflns_number 9560
_diffrn_reflns_theta_full 26.37
_diffrn_reflns_theta_max 26.37
_diffrn_reflns_theta_min 1.61
_diffrn_standards_decay_% 2.02
_diffrn_standards_interval_count 9560
_diffrn_standards_interval_time 480
_diffrn_standards_number 154
_exptl_absorpt_coefficient_mu 0.166
_exptl_absorpt_correction_T_max 1.0
_exptl_absorpt_correction_T_min 0.672
_exptl_absorpt_correction_type multi-scan
_exptl_absorpt_process_details 'SADABS (Sheldrick, 1996)'
_exptl_crystal_colour colourless
_exptl_crystal_density_diffrn 1.220
_exptl_crystal_density_method 'not measured'
_exptl_crystal_description block
_exptl_crystal_F_000 968
_exptl_crystal_recrystallization_method 'Re-crystallisation from solvent: N,N-dimethylformamide'
_exptl_crystal_size_max 0.35
_exptl_crystal_size_mid 0.30
_exptl_crystal_size_min 0.30
_refine_diff_density_max 0.613
_refine_diff_density_min -0.238
_refine_diff_density_rms 0.076
_refine_ls_abs_structure_details 'Flack (1983), 2186 Friedel pairs'
_refine_ls_abs_structure_Flack 0.1(2)
_refine_ls_extinction_method none
_refine_ls_goodness_of_fit_ref 1.153
_refine_ls_hydrogen_treatment mixed
_refine_ls_matrix_type full
_refine_ls_number_parameters 345
_refine_ls_number_reflns 4813
_refine_ls_number_restraints 1
_refine_ls_restrained_S_all 1.153
_refine_ls_R_factor_all 0.1005
_refine_ls_R_factor_gt 0.0962
_refine_ls_shift/su_max 0.007
_refine_ls_shift/su_mean 0.000
_refine_ls_structure_factor_coef Fsqd
_refine_ls_weighting_details 'calc w=1/[\s^2^(Fo^2^)+(0.1301P)^2^+4.5467P] where P=(Fo^2^+2Fc^2^)/3'
_refine_ls_weighting_scheme calc
_refine_ls_wR_factor_gt 0.2606
_refine_ls_wR_factor_ref 0.2644
_reflns_number_gt 4460
_reflns_number_total 4813
_reflns_threshold_expression I>2\s(I)
_cod_data_source_file d0ra07396b2.cif
_cod_data_source_block tle
_cod_depositor_comments 'Adding full bibliography for 7241202--7241204.cif.'
_cod_original_sg_symbol_H-M C2
_cod_database_code 7241203

loop_
_symmetry_equiv_pos_as_xyz
'x, y, z'
'-x, y, -z'
'x+1/2, y+1/2, z'
'-x+1/2, y+1/2, -z'

loop_
_atom_site_label
_atom_site_type_symbol
_atom_site_fract_x
_atom_site_fract_y
_atom_site_fract_z
_atom_site_U_iso_or_equiv
_atom_site_adp_type
_atom_site_occupancy
_atom_site_symmetry_multiplicity
_atom_site_calc_flag
_atom_site_refinement_flags
_atom_site_disorder_assembly
_atom_site_disorder_group
N11 N 1.1672(3) 0.1360(4) 0.5514(3) 0.0466(10) Uani 1 1 d . . .
H11 H 1.1202 0.1737 0.5473 0.056 Uiso 1 1 calc R . .
C11 C 1.1864(3) 0.0847(5) 0.4566(5) 0.0506(12) Uani 1 1 d . . .
H11A H 1.2443 0.0519 0.4791 0.061 Uiso 1 1 calc R A 1
C12 C 1.128(3) -0.008(5) 0.396(4) 0.054(7) Uani 0.50 1 d P B 1
C13 C 1.036(5) 0.036(7) 0.357(7) 0.058(15) Uani 0.50 1 d P B 1
H13A H 1.0377 0.0987 0.3111 0.086 Uiso 0.50 1 calc PR B 1
H13B H 1.0133 0.0592 0.4174 0.086 Uiso 0.50 1 calc PR B 1
H13C H 0.9999 -0.0204 0.3187 0.086 Uiso 0.50 1 calc PR B 1
C14 C 1.1575(10) -0.0588(12) 0.3030(13) 0.066(3) Uani 0.50 1 d P B 1
H14A H 1.1604 -0.0026 0.2509 0.098 Uiso 0.50 1 calc PR B 1
H14B H 1.1173 -0.1153 0.2713 0.098 Uiso 0.50 1 calc PR B 1
H14C H 1.2140 -0.0909 0.3272 0.098 Uiso 0.50 1 calc PR B 1
C15 C 1.1235(10) -0.0951(12) 0.4758(13) 0.073(4) Uani 0.50 1 d P B 1
H15A H 1.1804 -0.1254 0.5017 0.110 Uiso 0.50 1 calc PR B 1
H15B H 1.0848 -0.1529 0.4436 0.110 Uiso 0.50 1 calc PR B 1
H15C H 1.1025 -0.0635 0.5342 0.110 Uiso 0.50 1 calc PR B 1
C12' C 1.115(4) -0.001(5) 0.422(4) 0.053(7) Uani 0.50 1 d P B 2
H12' H 1.0994 -0.0307 0.4864 0.064 Uiso 0.50 1 calc PR B 2
C13' C 1.1526(8) -0.0924(11) 0.3714(14) 0.061(3) Uani 0.50 1 d P B 2
H13D H 1.2036 -0.1193 0.4212 0.074 Uiso 0.50 1 calc PR B 2
H13E H 1.1715 -0.0638 0.3095 0.074 Uiso 0.50 1 calc PR B 2
C14' C 1.034(5) 0.049(7) 0.354(7) 0.057(13) Uani 0.50 1 d P B 2
H14D H 1.0177 0.1130 0.3899 0.086 Uiso 0.50 1 calc PR B 2
H14E H 0.9882 -0.0042 0.3431 0.086 Uiso 0.50 1 calc PR B 2
H14F H 1.0459 0.0712 0.2866 0.086 Uiso 0.50 1 calc PR B 2
C15' C 1.0931(11) -0.1876(11) 0.3371(17) 0.088(5) Uani 0.50 1 d P B 2
H15D H 1.1239 -0.2453 0.3092 0.132 Uiso 0.50 1 calc PR B 2
H15E H 1.0448 -0.1637 0.2828 0.132 Uiso 0.50 1 calc PR B 2
H15F H 1.0722 -0.2153 0.3971 0.132 Uiso 0.50 1 calc PR B 2
N21 N 1.1602(3) 0.2643(3) 0.3719(3) 0.0374(8) Uani 1 1 d . . .
C21 C 1.1796(3) 0.3190(4) 0.2789(4) 0.0421(11) Uani 1 1 d . B .
H21 H 1.2068 0.3909 0.3002 0.050 Uiso 1 1 calc R . .
C22 C 1.2451(4) 0.2437(6) 0.2432(5) 0.0601(15) Uani 1 1 d . . .
H22 H 1.2257 0.2241 0.1677 0.072 Uiso 1 1 calc R B .
O22 O 1.2451(3) 0.1473(4) 0.3101(3) 0.0626(11) Uani 1 1 d . B .
C23 C 1.1956(3) 0.1747(4) 0.3790(4) 0.0365(10) Uani 1 1 d . B .
C24 C 1.3349(6) 0.2874(11) 0.2645(10) 0.116(4) Uani 1 1 d . B .
H24A H 1.3717 0.2367 0.2369 0.174 Uiso 1 1 calc R . .
H24B H 1.3559 0.2956 0.3401 0.174 Uiso 1 1 calc R . .
H24C H 1.3354 0.3581 0.2304 0.174 Uiso 1 1 calc R . .
C25 C 1.0987(3) 0.3366(4) 0.1933(4) 0.0442(11) Uani 1 1 d . . .
O25 O 1.1053(3) 0.3552(5) 0.1030(3) 0.0730(15) Uani 1 1 d . B .
N31 N 1.0247(3) 0.3354(4) 0.2264(3) 0.0449(10) Uani 1 1 d . B .
H31 H 1.0257 0.3165 0.2914 0.054 Uiso 1 1 calc R . .
C31 C 0.9421(3) 0.3642(5) 0.1584(4) 0.0510(14) Uani 1 1 d . . .
H31A H 0.9475 0.3567 0.0841 0.061 Uiso 1 1 calc R B .
C32 C 0.9182(4) 0.4853(6) 0.1765(5) 0.0640(17) Uani 1 1 d . B .
H32 H 0.9092 0.4916 0.2495 0.077 Uiso 1 1 calc R . .
C33 C 0.9894(6) 0.5638(8) 0.1652(8) 0.095(3) Uani 1 1 d . . .
H33A H 1.0418 0.5438 0.2147 0.143 Uiso 1 1 calc R B .
H33B H 0.9731 0.6379 0.1799 0.143 Uiso 1 1 calc R . .
H33C H 0.9987 0.5601 0.0938 0.143 Uiso 1 1 calc R . .
C34 C 0.8339(6) 0.5147(9) 0.1010(7) 0.102(3) Uani 1 1 d . . .
H34A H 0.8185 0.5897 0.1135 0.153 Uiso 1 1 calc R B .
H34B H 0.7889 0.4657 0.1127 0.153 Uiso 1 1 calc R . .
H34C H 0.8408 0.5073 0.0287 0.153 Uiso 1 1 calc R . .
N41 N 0.8685(2) 0.2492(4) 0.2693(3) 0.0453(10) Uani 1 1 d . . .
C41 C 0.8012(3) 0.1785(5) 0.2630(5) 0.0543(14) Uani 1 1 d . B .
C42 C 0.7554(5) 0.1569(8) 0.1638(5) 0.079(2) Uani 1 1 d . . .
H42 H 0.7076 0.1100 0.1469 0.095 Uiso 1 1 calc R B .
S42 S 0.79906(14) 0.2291(3) 0.07475(13) 0.1016(9) Uani 1 1 d . B .
C43 C 0.8769(3) 0.2837(5) 0.1776(4) 0.0526(14) Uani 1 1 d . B .
C44 C 0.7772(3) 0.1243(4) 0.3556(4) 0.0477(12) Uani 1 1 d . . .
O44 O 0.7123(3) 0.0699(4) 0.3449(4) 0.0741(13) Uani 1 1 d . B .
O1 O 1.0000 0.2833(4) 0.5000 0.0526(13) Uani 1 2 d S . .
C1 C 1.0388(7) 0.3729(11) 0.5029(8) 0.053(3) Uani 0.50 1 d P . .
H1 H 1.0985 0.3713 0.5074 0.064 Uiso 0.50 1 calc PR . .
N1 N 1.0000 0.4720(6) 0.5000 0.0517(16) Uani 1 2 d S . .
C2 C 1.0414(10) 0.5749(16) 0.4995(17) 0.093(5) Uani 0.50 1 d P . .
H2A H 0.9994 0.6332 0.4959 0.139 Uiso 0.50 1 calc PR . .
H2B H 1.0677 0.5792 0.4387 0.139 Uiso 0.50 1 calc PR . .
H2C H 1.0853 0.5826 0.5637 0.139 Uiso 0.50 1 calc PR . .
C3 C 0.9070(7) 0.4752(9) 0.4862(10) 0.055(3) Uani 0.50 1 d P . .
H3A H 0.8879 0.5509 0.4841 0.083 Uiso 0.50 1 calc PR . .
H3B H 0.8903 0.4378 0.5447 0.083 Uiso 0.50 1 calc PR . .
H3C H 0.8807 0.4391 0.4205 0.083 Uiso 0.50 1 calc PR . .
O4 O 1.074(3) -0.193(3) -0.013(3) 0.228(15) Uani 0.50 1 d P . .
C4 C 1.07(2) -0.09(4) -0.02(2) 0.20(9) Uani 0.50 1 d P . .
H4 H 1.1154 -0.0548 -0.0344 0.243 Uiso 0.50 1 calc PR . .
N4 N 1.0000 -0.031(3) 0.0000 0.183(8) Uani 1 2 d S . .
C5 C 1.0000 0.085(4) 0.0000 0.213(13) Uani 1 2 d S . .
H5A H 0.9466 0.1111 0.0157 0.319 Uiso 0.50 1 calc PR . .
H5B H 1.0053 0.1111 -0.0689 0.319 Uiso 0.50 1 calc PR . .
H5C H 1.0481 0.1111 0.0532 0.319 Uiso 0.50 1 calc PR . .
C6 C 0.93(2) -0.08(4) 0.02(3) 0.23(14) Uani 0.50 1 d P . .
H6A H 0.9285 -0.1594 0.0105 0.345 Uiso 0.50 1 calc PR . .
H6B H 0.8751 -0.0510 -0.0238 0.345 Uiso 0.50 1 calc PR . .
H6C H 0.9236 -0.0674 0.0953 0.345 Uiso 0.50 1 calc PR . .

loop_
_atom_site_aniso_label
_atom_site_aniso_U_11
_atom_site_aniso_U_22
_atom_site_aniso_U_33
_atom_site_aniso_U_23
_atom_site_aniso_U_13
_atom_site_aniso_U_12
N11 0.040(2) 0.048(2) 0.048(2) 0.0207(19) 0.0020(17) 0.0128(19)
C11 0.041(3) 0.046(3) 0.060(3) 0.002(2) 0.001(2) 0.012(2)
C12 0.050(17) 0.040(12) 0.07(2) 0.005(14) 0.010(11) 0.000(10)
C13 0.05(2) 0.052(18) 0.07(3) -0.011(15) 0.010(17) 0.000(12)
C14 0.077(9) 0.049(7) 0.070(9) -0.022(7) 0.014(7) -0.005(6)
C15 0.073(8) 0.058(8) 0.083(10) 0.001(7) 0.005(7) -0.003(7)
C12' 0.047(13) 0.044(11) 0.07(2) 0.003(13) 0.015(11) -0.001(8)
C13' 0.056(7) 0.043(7) 0.083(10) 0.002(7) 0.010(7) 0.002(6)
C14' 0.040(18) 0.06(2) 0.07(3) 0.000(15) 0.002(14) -0.003(13)
C15' 0.085(9) 0.044(7) 0.138(15) -0.035(8) 0.031(10) 0.000(7)
N21 0.043(2) 0.033(2) 0.0366(19) 0.0016(15) 0.0104(15) 0.0055(16)
C21 0.048(3) 0.047(3) 0.033(2) -0.001(2) 0.0145(19) -0.001(2)
C22 0.047(3) 0.085(4) 0.051(3) 0.004(3) 0.017(2) 0.012(3)
O22 0.064(2) 0.073(3) 0.051(2) -0.002(2) 0.0109(18) 0.029(2)
C23 0.0274(19) 0.039(2) 0.039(2) -0.0129(19) -0.0025(16) 0.0070(18)
C24 0.070(5) 0.143(10) 0.141(9) -0.006(7) 0.036(6) -0.004(5)
C25 0.048(3) 0.051(3) 0.035(2) -0.002(2) 0.0127(19) 0.004(2)
O25 0.054(2) 0.131(4) 0.0349(19) 0.008(2) 0.0120(16) 0.021(3)
N31 0.044(2) 0.064(3) 0.0249(18) 0.0002(17) 0.0050(15) 0.007(2)
C31 0.044(3) 0.082(4) 0.025(2) -0.003(2) 0.0039(19) 0.011(3)
C32 0.057(3) 0.091(5) 0.042(3) 0.000(3) 0.005(3) 0.024(3)
C33 0.094(6) 0.090(6) 0.106(7) 0.013(5) 0.030(5) 0.023(5)
C34 0.091(6) 0.130(8) 0.070(5) -0.012(5) -0.017(4) 0.055(6)
N41 0.0372(19) 0.055(3) 0.038(2) -0.0139(18) -0.0062(15) 0.0097(19)
C41 0.044(3) 0.068(3) 0.047(3) -0.026(3) 0.003(2) -0.004(3)
C42 0.071(4) 0.111(6) 0.053(4) -0.026(4) 0.007(3) -0.028(4)
S42 0.0801(12) 0.184(3) 0.0347(7) -0.0270(11) -0.0003(7) -0.0483(14)
C43 0.037(2) 0.080(4) 0.034(2) -0.017(2) -0.0074(19) 0.007(2)
C44 0.049(3) 0.045(3) 0.048(3) -0.018(2) 0.005(2) -0.003(2)
O44 0.060(3) 0.082(3) 0.071(3) -0.020(2) -0.007(2) -0.031(2)
O1 0.060(3) 0.047(3) 0.051(3) 0.000 0.013(2) 0.000
C1 0.035(4) 0.083(8) 0.044(5) -0.007(5) 0.012(4) 0.011(5)
N1 0.036(3) 0.068(4) 0.055(4) 0.000 0.019(3) 0.000
C2 0.060(8) 0.104(12) 0.115(14) 0.002(11) 0.021(8) -0.006(8)
C3 0.056(6) 0.038(5) 0.076(8) 0.028(5) 0.025(6) 0.018(5)
O4 0.24(3) 0.17(3) 0.26(4) -0.03(3) 0.00(3) -0.04(3)
C4 0.19(15) 0.19(12) 0.22(16) -0.01(10) 0.02(11) -0.01(11)
N4 0.17(2) 0.18(3) 0.20(2) 0.000 0.035(18) 0.000
C5 0.21(3) 0.21(3) 0.22(3) 0.000 0.05(3) 0.000
C6 0.21(18) 0.2(2) 0.2(2) 0.01(12) 0.01(13) 0.00(15)

loop_
_atom_type_symbol
_atom_type_description
_atom_type_scat_dispersion_real
_atom_type_scat_dispersion_imag
_atom_type_scat_source
C C 0.0033 0.0016 'International Tables Vol C Tables 4.2.6.8 and 6.1.1.4'
H H 0.0000 0.0000 'International Tables Vol C Tables 4.2.6.8 and 6.1.1.4'
N N 0.0061 0.0033 'International Tables Vol C Tables 4.2.6.8 and 6.1.1.4'
O O 0.0106 0.0060 'International Tables Vol C Tables 4.2.6.8 and 6.1.1.4'
S S 0.1246 0.1234 'International Tables Vol C Tables 4.2.6.8 and 6.1.1.4'

loop_
_geom_angle_atom_site_label_1
_geom_angle_atom_site_label_2
_geom_angle_atom_site_label_3
_geom_angle
_geom_angle_site_symmetry_1
_geom_angle_site_symmetry_3
_geom_angle_publ_flag
C44 N11 C11 119.4(4) 2_756 . ?
C44 N11 H11 120.3 2_756 . ?
C11 N11 H11 120.3 . . ?
N11 C11 C23 108.3(4) . . ?
N11 C11 C12' 105.3(12) . . ?
C23 C11 C12' 118(2) . . ?
N11 C11 C12 121.3(12) . . ?
C23 C11 C12 108.7(17) . . ?
C12' C11 C12 16.0(19) . . ?
N11 C11 H11A 105.8 . . ?
C23 C11 H11A 105.8 . . ?
C12' C11 H11A 113.1 . . ?
C12 C11 H11A 105.8 . . ?
C15 C12 C14 109(3) . . ?
C15 C12 C13 107(4) . . ?
C14 C12 C13 109(4) . . ?
C15 C12 C11 106(3) . . ?
C14 C12 C11 116(3) . . ?
C13 C12 C11 109(4) . . ?
C12 C13 H13A 109.5 . . ?
C12 C13 H13B 109.5 . . ?
H13A C13 H13B 109.5 . . ?
C12 C13 H13C 109.5 . . ?
H13A C13 H13C 109.5 . . ?
H13B C13 H13C 109.5 . . ?
C12 C14 H14A 109.5 . . ?
C12 C14 H14B 109.5 . . ?
H14A C14 H14B 109.5 . . ?
C12 C14 H14C 109.5 . . ?
H14A C14 H14C 109.5 . . ?
H14B C14 H14C 109.5 . . ?
C12 C15 H15A 109.5 . . ?
C12 C15 H15B 109.5 . . ?
H15A C15 H15B 109.5 . . ?
C12 C15 H15C 109.5 . . ?
H15A C15 H15C 109.5 . . ?
H15B C15 H15C 109.5 . . ?
C13' C12' C14' 115(5) . . ?
C13' C12' C11 107(3) . . ?
C14' C12' C11 112(5) . . ?
C13' C12' H12' 107.5 . . ?
C14' C12' H12' 107.5 . . ?
C11 C12' H12' 107.5 . . ?
C12' C13' C15' 115(3) . . ?
C12' C13' H13D 108.5 . . ?
C15' C13' H13D 108.5 . . ?
C12' C13' H13E 108.5 . . ?
C15' C13' H13E 108.5 . . ?
H13D C13' H13E 107.5 . . ?
C12' C14' H14D 109.5 . . ?
C12' C14' H14E 109.5 . . ?
H14D C14' H14E 109.5 . . ?
C12' C14' H14F 109.5 . . ?
H14D C14' H14F 109.5 . . ?
H14E C14' H14F 109.5 . . ?
C13' C15' H15D 109.5 . . ?
C13' C15' H15E 109.5 . . ?
H15D C15' H15E 109.5 . . ?
C13' C15' H15F 109.5 . . ?
H15D C15' H15F 109.5 . . ?
H15E C15' H15F 109.5 . . ?
C23 N21 C21 107.1(4) . . ?
N21 C21 C25 111.6(4) . . ?
N21 C21 C22 104.5(4) . . ?
C25 C21 C22 112.8(4) . . ?
N21 C21 H21 109.2 . . ?
C25 C21 H21 109.2 . . ?
C22 C21 H21 109.2 . . ?
O22 C22 C24 107.3(7) . . ?
O22 C22 C21 102.5(4) . . ?
C24 C22 C21 114.5(7) . . ?
O22 C22 H22 110.7 . . ?
C24 C22 H22 110.7 . . ?
C21 C22 H22 110.7 . . ?
C23 O22 C22 105.5(4) . . ?
N21 C23 O22 119.6(5) . . ?
N21 C23 C11 126.0(4) . . ?
O22 C23 C11 114.3(4) . . ?
C22 C24 H24A 109.5 . . ?
C22 C24 H24B 109.5 . . ?
H24A C24 H24B 109.5 . . ?
C22 C24 H24C 109.5 . . ?
H24A C24 H24C 109.5 . . ?
H24B C24 H24C 109.5 . . ?
O25 C25 N31 124.9(5) . . ?
O25 C25 C21 119.5(4) . . ?
N31 C25 C21 115.5(4) . . ?
C25 N31 C31 123.0(4) . . ?
C25 N31 H31 118.5 . . ?
C31 N31 H31 118.5 . . ?
N31 C31 C43 108.1(5) . . ?
N31 C31 C32 110.8(5) . . ?
C43 C31 C32 113.6(5) . . ?
N31 C31 H31A 108.1 . . ?
C43 C31 H31A 108.1 . . ?
C32 C31 H31A 108.1 . . ?
C33 C32 C34 111.3(7) . . ?
C33 C32 C31 112.0(5) . . ?
C34 C32 C31 109.6(6) . . ?
C33 C32 H32 107.9 . . ?
C34 C32 H32 107.9 . . ?
C31 C32 H32 107.9 . . ?
C32 C33 H33A 109.5 . . ?
C32 C33 H33B 109.5 . . ?
H33A C33 H33B 109.5 . . ?
C32 C33 H33C 109.5 . . ?
H33A C33 H33C 109.5 . . ?
H33B C33 H33C 109.5 . . ?
C32 C34 H34A 109.5 . . ?
C32 C34 H34B 109.5 . . ?
H34A C34 H34B 109.5 . . ?
C32 C34 H34C 109.5 . . ?
H34A C34 H34C 109.5 . . ?
H34B C34 H34C 109.5 . . ?
C43 N41 C41 112.5(4) . . ?
C42 C41 N41 115.7(6) . . ?
C42 C41 C44 119.8(6) . . ?
N41 C41 C44 124.4(4) . . ?
C41 C42 S42 109.0(5) . . ?
C41 C42 H42 125.5 . . ?
S42 C42 H42 125.5 . . ?
C42 S42 C43 90.3(3) . . ?
N41 C43 C31 125.4(4) . . ?
N41 C43 S42 112.5(4) . . ?
C31 C43 S42 122.1(4) . . ?
O44 C44 N11 123.0(6) . 2_756 ?
O44 C44 C41 120.7(5) . . ?
N11 C44 C41 116.3(5) 2_756 . ?
O1 C1 N1 124.0(8) . . ?
O1 C1 H1 118.0 . . ?
N1 C1 H1 118.0 . . ?
C1 N1 C2 125.5(8) . . ?
C1 N1 C3 118.3(8) . . ?
C2 N1 C3 115.9(10) . . ?
N1 C2 H2A 109.5 . . ?
N1 C2 H2B 109.5 . . ?
H2A C2 H2B 109.5 . . ?
N1 C2 H2C 109.5 . . ?
H2A C2 H2C 109.5 . . ?
H2B C2 H2C 109.5 . . ?
N1 C3 H3A 109.5 . . ?
N1 C3 H3B 109.5 . . ?
H3A C3 H3B 109.5 . . ?
N1 C3 H3C 109.5 . . ?
H3A C3 H3C 109.5 . . ?
H3B C3 H3C 109.5 . . ?
O4 C4 N4 126(10) . . ?
O4 C4 H4 116.9 . . ?
N4 C4 H4 117.0 . . ?
C4 N4 C5 123(10) . . ?
C4 N4 C6 121(6) . . ?
C5 N4 C6 116(10) . . ?
N4 C5 H5A 109.5 . . ?
N4 C5 H5B 109.5 . . ?
H5A C5 H5B 109.5 . . ?
N4 C5 H5C 109.5 . . ?
H5A C5 H5C 109.5 . . ?
H5B C5 H5C 109.5 . . ?
N4 C6 H6A 109.5 . . ?
N4 C6 H6B 109.5 . . ?
H6A C6 H6B 109.5 . . ?
N4 C6 H6C 109.5 . . ?
H6A C6 H6C 109.5 . . ?
H6B C6 H6C 109.5 . . ?

loop_
_geom_bond_atom_site_label_1
_geom_bond_atom_site_label_2
_geom_bond_distance
_geom_bond_site_symmetry_2
_geom_bond_publ_flag
N11 C44 1.343(7) 2_756 ?
N11 C11 1.468(7) . ?
N11 H11 0.8700 . ?
C11 C23 1.517(8) . ?
C11 C12' 1.54(6) . ?
C11 C12 1.57(6) . ?
C11 H11A 0.9900 . ?
C12 C15 1.49(5) . ?
C12 C14 1.52(4) . ?
C12 C13 1.53(10) . ?
C13 H13A 0.9700 . ?
C13 H13B 0.9700 . ?
C13 H13C 0.9700 . ?
C14 H14A 0.9700 . ?
C14 H14B 0.9700 . ?
C14 H14C 0.9700 . ?
C15 H15A 0.9700 . ?
C15 H15B 0.9700 . ?
C15 H15C 0.9700 . ?
C12' C13' 1.48(5) . ?
C12' C14' 1.52(11) . ?
C12' H12' 0.9900 . ?
C13' C15' 1.504(19) . ?
C13' H13D 0.9800 . ?
C13' H13E 0.9800 . ?
C14' H14D 0.9700 . ?
C14' H14E 0.9700 . ?
C14' H14F 0.9700 . ?
C15' H15D 0.9700 . ?
C15' H15E 0.9700 . ?
C15' H15F 0.9700 . ?
N21 C23 1.224(6) . ?
N21 C21 1.467(6) . ?
C21 C25 1.525(7) . ?
C21 C22 1.534(7) . ?
C21 H21 0.9900 . ?
C22 O22 1.461(8) . ?
C22 C24 1.495(11) . ?
C22 H22 0.9900 . ?
O22 C23 1.353(6) . ?
C24 H24A 0.9700 . ?
C24 H24B 0.9700 . ?
C24 H24C 0.9700 . ?
C25 O25 1.219(6) . ?
C25 N31 1.337(6) . ?
N31 C31 1.461(6) . ?
N31 H31 0.8700 . ?
C31 C43 1.487(9) . ?
C31 C32 1.555(10) . ?
C31 H31A 0.9900 . ?
C32 C33 1.514(12) . ?
C32 C34 1.526(9) . ?
C32 H32 0.9900 . ?
C33 H33A 0.9700 . ?
C33 H33B 0.9700 . ?
C33 H33C 0.9700 . ?
C34 H34A 0.9700 . ?
C34 H34B 0.9700 . ?
C34 H34C 0.9700 . ?
N41 C43 1.295(7) . ?
N41 C41 1.364(7) . ?
C41 C42 1.363(8) . ?
C41 C44 1.490(9) . ?
C42 S42 1.712(8) . ?
C42 H42 0.9400 . ?
S42 C43 1.747(5) . ?
C44 O44 1.211(7) . ?
C44 N11 1.343(7) 2_756 ?
O1 C1 1.252(14) . ?
C1 N1 1.355(14) . ?
C1 H1 0.9400 . ?
N1 C2 1.42(2) . ?
N1 C3 1.453(11) . ?
C2 H2A 0.9700 . ?
C2 H2B 0.9700 . ?
C2 H2C 0.9700 . ?
C3 H3A 0.9700 . ?
C3 H3B 0.9700 . ?
C3 H3C 0.9700 . ?
O4 C4 1.2(4) . ?
C4 N4 1.4(4) . ?
C4 H4 0.9400 . ?
N4 C5 1.41(4) . ?
N4 C6 1.4(4) . ?
C5 H5A 0.9700 . ?
C5 H5B 0.9700 . ?
C5 H5C 0.9700 . ?
C6 H6A 0.9700 . ?
C6 H6B 0.9700 . ?
C6 H6C 0.9700 . ?

loop_
_geom_torsion_atom_site_label_1
_geom_torsion_atom_site_label_2
_geom_torsion_atom_site_label_3
_geom_torsion_atom_site_label_4
_geom_torsion
_geom_torsion_site_symmetry_1
_geom_torsion_site_symmetry_2
_geom_torsion_site_symmetry_3
_geom_torsion_site_symmetry_4
_geom_torsion_publ_flag
C44 N11 C11 C23 -117.4(5) 2_756 . . . ?
C44 N11 C11 C12' 116(2) 2_756 . . . ?
C44 N11 C11 C12 116(2) 2_756 . . . ?
N11 C11 C12 C15 -55(3) . . . . ?
C23 C11 C12 C15 178.4(18) . . . . ?
C12' C11 C12 C15 -54(13) . . . . ?
N11 C11 C12 C14 -177(2) . . . . ?
C23 C11 C12 C14 57(4) . . . . ?
C12' C11 C12 C14 -175(18) . . . . ?
N11 C11 C12 C13 60(4) . . . . ?
C23 C11 C12 C13 -66(4) . . . . ?
C12' C11 C12 C13 61(14) . . . . ?
N11 C11 C12' C13' -149(2) . . . . ?
C23 C11 C12' C13' 90(3) . . . . ?
C12 C11 C12' C13' 32(12) . . . . ?
N11 C11 C12' C14' 84(4) . . . . ?
C23 C11 C12' C14' -37(4) . . . . ?
C12 C11 C12' C14' -95(15) . . . . ?
C14' C12' C13' C15' -58(5) . . . . ?
C11 C12' C13' C15' 177(2) . . . . ?
C23 N21 C21 C25 115.0(4) . . . . ?
C23 N21 C21 C22 -7.3(5) . . . . ?
N21 C21 C22 O22 8.3(5) . . . . ?
C25 C21 C22 O22 -113.2(5) . . . . ?
N21 C21 C22 C24 -107.6(7) . . . . ?
C25 C21 C22 C24 130.9(7) . . . . ?
C24 C22 O22 C23 114.3(6) . . . . ?
C21 C22 O22 C23 -6.7(6) . . . . ?
C21 N21 C23 O22 3.3(6) . . . . ?
C21 N21 C23 C11 -173.5(4) . . . . ?
C22 O22 C23 N21 2.5(6) . . . . ?
C22 O22 C23 C11 179.7(4) . . . . ?
N11 C11 C23 N21 -28.2(6) . . . . ?
C12' C11 C23 N21 91.0(18) . . . . ?
C12 C11 C23 N21 105.4(17) . . . . ?
N11 C11 C23 O22 154.9(4) . . . . ?
C12' C11 C23 O22 -85.9(18) . . . . ?
C12 C11 C23 O22 -71.6(17) . . . . ?
N21 C21 C25 O25 -161.8(5) . . . . ?
C22 C21 C25 O25 -44.5(7) . . . . ?
N21 C21 C25 N31 21.4(6) . . . . ?
C22 C21 C25 N31 138.7(5) . . . . ?
O25 C25 N31 C31 -4.5(9) . . . . ?
C21 C25 N31 C31 172.2(5) . . . . ?
C25 N31 C31 C43 137.3(5) . . . . ?
C25 N31 C31 C32 -97.6(6) . . . . ?
N31 C31 C32 C33 53.4(7) . . . . ?
C43 C31 C32 C33 175.2(6) . . . . ?
N31 C31 C32 C34 177.4(6) . . . . ?
C43 C31 C32 C34 -60.8(7) . . . . ?
C43 N41 C41 C42 0.0(8) . . . . ?
C43 N41 C41 C44 178.9(5) . . . . ?
N41 C41 C42 S42 -0.1(8) . . . . ?
C44 C41 C42 S42 -179.1(5) . . . . ?
C41 C42 S42 C43 0.1(6) . . . . ?
C41 N41 C43 C31 177.8(5) . . . . ?
C41 N41 C43 S42 0.1(6) . . . . ?
N31 C31 C43 N41 44.0(7) . . . . ?
C32 C31 C43 N41 -79.4(7) . . . . ?
N31 C31 C43 S42 -138.6(4) . . . . ?
C32 C31 C43 S42 98.1(5) . . . . ?
C42 S42 C43 N41 -0.2(5) . . . . ?
C42 S42 C43 C31 -177.9(5) . . . . ?
C42 C41 C44 O44 -7.6(9) . . . . ?
N41 C41 C44 O44 173.6(6) . . . . ?
C42 C41 C44 N11 170.0(6) . . . 2_756 ?
N41 C41 C44 N11 -8.8(8) . . . 2_756 ?
O1 C1 N1 C2 -177.7(13) . . . . ?
O1 C1 N1 C3 -3.9(13) . . . . ?
O4 C4 N4 C5 176(17) . . . . ?
O4 C4 N4 C6 -2(49) . . . . ?
